data_4511697
loop_
_publ_author_name
'Mobin, Shaikh M.'
'Mishra, Veenu'
'Chaudhary, Archana'
'Rai, Dhirendra K.'
'Golov, Andrey A.'
'Mathur, Pradeep'

_publ_section_title
;
 Acid-Driven Dimensionality Control of Cd(II) Complexes: From Discrete
 Double Open Cubane to One- and Three-Dimensional Networks
;
_journal_issue 8
_journal_name_full 'Crystal Growth &amp; Design'
_journal_page_first 4124
_journal_paper_doi 10.1021/cg5007346
_journal_volume 14
_journal_year 2014
_chemical_formula_sum 'C7 H10 Cd Cl3 N O'
_chemical_formula_weight 342.91
_chemical_name_systematic
;
 ?
;
_space_group_IT_number 19
_symmetry_cell_setting orthorhombic
_symmetry_space_group_name_Hall 'P 2ac 2ab'
_symmetry_space_group_name_H-M 'P 21 21 21'
_atom_sites_solution_hydrogens geom
_atom_sites_solution_primary direct
_atom_sites_solution_secondary difmap
_audit_creation_method SHELXL-97
_cell_angle_alpha 90.00
_cell_angle_beta 90.00
_cell_angle_gamma 90.00
_cell_formula_units_Z 4
_cell_length_a 7.7819(4)
_cell_length_b 11.6662(5)
_cell_length_c 12.4557(8)
_cell_measurement_reflns_used 6814
_cell_measurement_temperature 150(2)
_cell_measurement_theta_max 32.3979
_cell_measurement_theta_min 3.0821
_cell_volume 1130.79(10)
_computing_cell_refinement 'CrysAlis RED, Oxford Diffraction Ltd.,'
_computing_data_collection 'CrysAlis CCD, Oxford Diffraction Ltd.,'
_computing_data_reduction 'CrysAlis RED, Oxford Diffraction Ltd.,'
_computing_molecular_graphics Ortep3
_computing_publication_material Shelx97
_computing_structure_refinement 'SHELXL-97 (Sheldrick, 1997)'
_computing_structure_solution 'SHELXS-97 (Sheldrick, 1997)'
_diffrn_ambient_temperature 150(2)
_diffrn_detector_area_resol_mean 15.9948
_diffrn_measured_fraction_theta_full 0.999
_diffrn_measured_fraction_theta_max 0.944
_diffrn_measurement_device_type 'OXFORD DIFFRACTION SUPER NOVA'
_diffrn_measurement_method \w/q-scan
_diffrn_radiation_monochromator graphite
_diffrn_radiation_source 'Micro-Focus (Mo) X-ray Source'
_diffrn_radiation_type MoK\a
_diffrn_radiation_wavelength 0.71073
_diffrn_reflns_av_R_equivalents 0.0330
_diffrn_reflns_av_sigmaI/netI 0.0357
_diffrn_reflns_limit_h_max 11
_diffrn_reflns_limit_h_min -11
_diffrn_reflns_limit_k_max 16
_diffrn_reflns_limit_k_min -17
_diffrn_reflns_limit_l_max 15
_diffrn_reflns_limit_l_min -18
_diffrn_reflns_number 12443
_diffrn_reflns_theta_full 25.00
_diffrn_reflns_theta_max 32.45
_diffrn_reflns_theta_min 3.09
_exptl_absorpt_coefficient_mu 2.601
_exptl_absorpt_correction_T_max 0.6810
_exptl_absorpt_correction_T_min 0.5741
_exptl_absorpt_correction_type multi-scan
_exptl_absorpt_process_details
;
CrysAlis RED, Oxford Diffraction Ltd.,
Version 1.171.31.7 (release 18-10-2006 CrysAlis171 .NET)
(compiled Oct 18 2006,16:28:17)
Empirical absorption correction using spherical harmonics,
 implemented in SCALE3 ABSPACK scaling algorithm.
;
_exptl_crystal_colour colorless
_exptl_crystal_density_diffrn 2.014
_exptl_crystal_density_method 'not measured'
_exptl_crystal_description block
_exptl_crystal_F_000 664
_exptl_crystal_size_max 0.24
_exptl_crystal_size_mid 0.20
_exptl_crystal_size_min 0.16
_refine_diff_density_max 0.603
_refine_diff_density_min -0.478
_refine_diff_density_rms 0.098
_refine_ls_abs_structure_details 'Flack H D (1983), Acta Cryst. A39, 876-881'
_refine_ls_abs_structure_Flack -0.02(2)
_refine_ls_extinction_method none
_refine_ls_goodness_of_fit_ref 1.032
_refine_ls_hydrogen_treatment mixed
_refine_ls_matrix_type full
_refine_ls_number_parameters 126
_refine_ls_number_reflns 3765
_refine_ls_number_restraints 1
_refine_ls_restrained_S_all 1.032
_refine_ls_R_factor_all 0.0314
_refine_ls_R_factor_gt 0.0245
_refine_ls_shift/su_max 0.002
_refine_ls_shift/su_mean 0.000
_refine_ls_structure_factor_coef Fsqd
_refine_ls_weighting_details 'calc w=1/[\s^2^(Fo^2^)+(0.0158P)^2^+0.0000P] where P=(Fo^2^+2Fc^2^)/3'
_refine_ls_weighting_scheme calc
_refine_ls_wR_factor_gt 0.0427
_refine_ls_wR_factor_ref 0.0450
_reflns_number_gt 3383
_reflns_number_total 3765
_reflns_threshold_expression >2sigma(I)
_cod_data_source_file cg5007346_si_002.cif
_cod_data_source_block 2
_cod_depositor_comments
;
The following automatic conversions were performed:

'_symmetry_cell_setting' value 'Orthorhombic' changed to
'orthorhombic' according to
/usr/data/users/saulius/crontab/automatic-downloads/rss-feeds/ACS/lib/dictionaries/cif_core.dic
dictionary named 'cif_core.dic' version 2.4.2 from 2011-04-26.

Automatic conversion script
Id: cif_fix_values 2281 2013-09-26 08:29:07Z andrius 

 Adding full bibliography for 4511696--4511703.cif.
;
_cod_database_code 4511697

loop_
_symmetry_equiv_pos_as_xyz
'x, y, z'
'-x+1/2, -y, z+1/2'
'x+1/2, -y+1/2, -z'
'-x, y+1/2, -z+1/2'

loop_
_atom_site_label
_atom_site_type_symbol
_atom_site_fract_x
_atom_site_fract_y
_atom_site_fract_z
_atom_site_U_iso_or_equiv
_atom_site_adp_type
_atom_site_occupancy
_atom_site_symmetry_multiplicity
_atom_site_calc_flag
_atom_site_refinement_flags
Cd1 Cd 0.663284(19) 0.749403(16) 0.017147(13) 0.01383(4) Uani 1 1 d .
Cl1 Cl 0.90155(7) 0.61543(5) -0.07445(5) 0.01545(12) Uani 1 1 d .
Cl2 Cl 0.41652(7) 0.60397(5) -0.02873(5) 0.01650(12) Uani 1 1 d .
Cl3 Cl 0.71855(8) 0.68299(6) 0.20745(6) 0.02102(13) Uani 1 1 d .
O1 O 0.6000(2) 0.81548(15) -0.15917(15) 0.0182(4) Uani 1 1 d .
N1 N 0.8327(3) 0.71597(17) -0.31217(19) 0.0192(5) Uani 1 1 d D
C1 C 0.8325(4) 0.6264(2) -0.3810(3) 0.0269(6) Uani 1 1 d .
H1 H 0.8382 0.5503 -0.3542 0.032 Uiso 1 1 calc R
C2 C 0.8240(4) 0.6454(2) -0.4887(3) 0.0276(7) Uani 1 1 d .
H2 H 0.8214 0.5830 -0.5377 0.033 Uiso 1 1 calc R
C3 C 0.8192(4) 0.7580(2) -0.5255(2) 0.0303(6) Uani 1 1 d .
H3 H 0.8154 0.7734 -0.6003 0.036 Uiso 1 1 calc R
C4 C 0.8201(4) 0.8476(2) -0.4523(2) 0.0230(6) Uani 1 1 d .
H4 H 0.8177 0.9244 -0.4776 0.028 Uiso 1 1 calc R
C5 C 0.8242(3) 0.8269(2) -0.3444(2) 0.0142(5) Uani 1 1 d .
C6 C 0.8145(3) 0.9174(2) -0.2601(2) 0.0170(5) Uani 1 1 d .
H6A H 0.8428 0.9925 -0.2928 0.020 Uiso 1 1 calc R
H6B H 0.9014 0.9013 -0.2041 0.020 Uiso 1 1 calc R
C7 C 0.6380(3) 0.9246(2) -0.2081(2) 0.0192(5) Uani 1 1 d .
H7A H 0.6370 0.9858 -0.1530 0.023 Uiso 1 1 calc R
H7B H 0.5501 0.9431 -0.2628 0.023 Uiso 1 1 calc R
H101 H 0.501(3) 0.808(2) -0.170(2) 0.019(8) Uiso 1 1 d .
H1N H 0.845(4) 0.697(2) -0.2431(15) 0.027(8) Uiso 1 1 d D

loop_
_atom_site_aniso_label
_atom_site_aniso_U_11
_atom_site_aniso_U_22
_atom_site_aniso_U_33
_atom_site_aniso_U_23
_atom_site_aniso_U_13
_atom_site_aniso_U_12
Cd1 0.01084(7) 0.01658(7) 0.01406(8) 0.00043(9) -0.00011(6) -0.00068(8)
Cl1 0.0142(2) 0.0143(2) 0.0178(3) -0.0018(2) 0.0000(2) 0.0003(2)
Cl2 0.0130(2) 0.0140(2) 0.0225(4) -0.0027(2) -0.0009(2) 0.0001(2)
Cl3 0.0150(3) 0.0340(3) 0.0141(3) 0.0028(3) -0.0001(2) -0.0012(2)
O1 0.0102(8) 0.0267(9) 0.0177(11) 0.0063(8) 0.0007(7) -0.0010(7)
N1 0.0237(11) 0.0182(10) 0.0156(13) 0.0039(8) 0.0022(10) 0.0008(9)
C1 0.0300(14) 0.0171(12) 0.0336(19) -0.0022(11) 0.0026(15) 0.0028(12)
C2 0.0323(15) 0.0236(13) 0.0269(18) -0.0108(11) -0.0048(15) 0.0045(11)
C3 0.0426(16) 0.0295(13) 0.0189(14) -0.0025(14) -0.0032(11) 0.0086(15)
C4 0.0363(16) 0.0160(11) 0.0167(16) 0.0019(10) -0.0008(13) 0.0050(11)
C5 0.0128(11) 0.0163(10) 0.0134(13) 0.0016(9) 0.0005(10) -0.0019(10)
C6 0.0168(12) 0.0182(11) 0.0160(14) -0.0014(9) -0.0011(10) -0.0041(9)
C7 0.0215(13) 0.0195(11) 0.0166(14) 0.0023(10) 0.0019(10) 0.0026(9)

loop_
_atom_type_symbol
_atom_type_description
_atom_type_scat_dispersion_real
_atom_type_scat_dispersion_imag
_atom_type_scat_source
C C 0.0033 0.0016 'International Tables Vol C Tables 4.2.6.8 and 6.1.1.4'
H H 0.0000 0.0000 'International Tables Vol C Tables 4.2.6.8 and 6.1.1.4'
N N 0.0061 0.0033 'International Tables Vol C Tables 4.2.6.8 and 6.1.1.4'
O O 0.0106 0.0060 'International Tables Vol C Tables 4.2.6.8 and 6.1.1.4'
Cl Cl 0.1484 0.1585 'International Tables Vol C Tables 4.2.6.8 and 6.1.1.4'
Cd Cd -0.8075 1.2024 'International Tables Vol C Tables 4.2.6.8 and 6.1.1.4'

loop_
_geom_angle_atom_site_label_1
_geom_angle_atom_site_label_2
_geom_angle_atom_site_label_3
_geom_angle
_geom_angle_site_symmetry_1
_geom_angle_site_symmetry_3
O1 Cd1 Cl3 177.53(5) . .
O1 Cd1 Cl2 89.71(5) . 3_565
Cl3 Cd1 Cl2 91.17(2) . 3_565
O1 Cd1 Cl2 81.79(5) . .
Cl3 Cd1 Cl2 97.49(2) . .
Cl2 Cd1 Cl2 170.580(8) 3_565 .
O1 Cd1 Cl1 84.13(5) . 3_465
Cl3 Cd1 Cl1 93.44(2) . 3_465
Cl2 Cd1 Cl1 100.003(18) 3_565 3_465
Cl2 Cd1 Cl1 83.225(18) . 3_465
O1 Cd1 Cl1 86.51(5) . .
Cl3 Cd1 Cl1 95.89(2) . .
Cl2 Cd1 Cl1 83.311(18) 3_565 .
Cl2 Cd1 Cl1 92.092(18) . .
Cl1 Cd1 Cl1 170.040(12) 3_465 .
Cd1 Cl1 Cd1 93.985(18) 3_565 .
Cd1 Cl2 Cd1 96.690(18) 3_465 .
C7 O1 Cd1 129.32(16) . .
C7 O1 H101 103(2) . .
Cd1 O1 H101 109(2) . .
C1 N1 C5 123.3(2) . .
C1 N1 H1N 114.7(18) . .
C5 N1 H1N 121.8(18) . .
N1 C1 C2 120.0(2) . .
N1 C1 H1 120.0 . .
C2 C1 H1 120.0 . .
C1 C2 C3 118.6(2) . .
C1 C2 H2 120.7 . .
C3 C2 H2 120.7 . .
C4 C3 C2 119.6(3) . .
C4 C3 H3 120.2 . .
C2 C3 H3 120.2 . .
C5 C4 C3 120.9(2) . .
C5 C4 H4 119.5 . .
C3 C4 H4 119.5 . .
N1 C5 C4 117.4(2) . .
N1 C5 C6 118.1(2) . .
C4 C5 C6 124.5(2) . .
C5 C6 C7 112.6(2) . .
C5 C6 H6A 109.1 . .
C7 C6 H6A 109.1 . .
C5 C6 H6B 109.1 . .
C7 C6 H6B 109.1 . .
H6A C6 H6B 107.8 . .
O1 C7 C6 108.43(19) . .
O1 C7 H7A 110.0 . .
C6 C7 H7A 110.0 . .
O1 C7 H7B 110.0 . .
C6 C7 H7B 110.0 . .
H7A C7 H7B 108.4 . .

loop_
_geom_bond_atom_site_label_1
_geom_bond_atom_site_label_2
_geom_bond_distance
_geom_bond_site_symmetry_2
Cd1 O1 2.3790(18) .
Cd1 Cl3 2.5306(7) .
Cd1 Cl2 2.6135(6) 3_565
Cd1 Cl2 2.6254(6) .
Cd1 Cl1 2.6729(6) 3_465
Cd1 Cl1 2.6800(6) .
Cl1 Cd1 2.6729(6) 3_565
Cl2 Cd1 2.6135(6) 3_465
O1 C7 1.442(3) .
O1 H101 0.79(3) .
N1 C1 1.352(3) .
N1 C5 1.356(3) .
N1 H1N 0.893(17) .
C1 C2 1.360(4) .
C1 H1 0.9500 .
C2 C3 1.393(4) .
C2 H2 0.9500 .
C3 C4 1.386(4) .
C3 H3 0.9500 .
C4 C5 1.366(4) .
C4 H4 0.9500 .
C5 C6 1.491(3) .
C6 C7 1.521(3) .
C6 H6A 0.9900 .
C6 H6B 0.9900 .
C7 H7A 0.9900 .
C7 H7B 0.9900 .

loop_
_geom_torsion_atom_site_label_1
_geom_torsion_atom_site_label_2
_geom_torsion_atom_site_label_3
_geom_torsion_atom_site_label_4
_geom_torsion
_geom_torsion_site_symmetry_1
_geom_torsion_site_symmetry_4
O1 Cd1 Cl1 Cd1 102.60(5) . 3_565
Cl3 Cd1 Cl1 Cd1 -78.01(2) . 3_565
Cl2 Cd1 Cl1 Cd1 12.487(18) 3_565 3_565
Cl2 Cd1 Cl1 Cd1 -175.76(2) . 3_565
Cl1 Cd1 Cl1 Cd1 122.57(9) 3_465 3_565
O1 Cd1 Cl2 Cd1 -72.20(5) . 3_465
Cl3 Cd1 Cl2 Cd1 105.41(2) . 3_465
Cl2 Cd1 Cl2 Cd1 -97.84(11) 3_565 3_465
Cl1 Cd1 Cl2 Cd1 12.810(19) 3_465 3_465
Cl1 Cd1 Cl2 Cd1 -158.37(2) . 3_465
Cl3 Cd1 O1 C7 86.7(11) . .
Cl2 Cd1 O1 C7 -24.18(18) 3_565 .
Cl2 Cd1 O1 C7 159.89(18) . .
Cl1 Cd1 O1 C7 75.91(18) 3_465 .
Cl1 Cd1 O1 C7 -107.49(18) . .
C5 N1 C1 C2 0.3(5) . .
N1 C1 C2 C3 1.3(5) . .
C1 C2 C3 C4 -1.2(4) . .
C2 C3 C4 C5 -0.5(4) . .
C1 N1 C5 C4 -1.9(4) . .
C1 N1 C5 C6 176.3(3) . .
C3 C4 C5 N1 2.0(4) . .
C3 C4 C5 C6 -176.1(2) . .
N1 C5 C6 C7 -75.1(3) . .
C4 C5 C6 C7 103.0(3) . .
Cd1 O1 C7 C6 89.1(2) . .
C5 C6 C7 O1 59.8(3) . .
